data_4038845
loop_
_publ_author_name
'Golmohammadi, Farhad'
'Balalaie, Saeed'
'Fathi Vavsari, Vaezeh'
'Anwar, Muhammad U.'
'Al-Harrasi, Ahmed'

_publ_section_title
;
 Synthesis of Spiro-\b-lactam-pyrroloquinolines as Fused Heterocyclic
 Scaffolds through Post-transformation Reactions
;
_journal_name_full 'The Journal of Organic Chemistry'
_journal_paper_doi 10.1021/acs.joc.0c01817
_journal_year 2020
_chemical_formula_moiety 'C24 H23 N3 O2'
_chemical_formula_sum 'C24 H23 N3 O2'
_chemical_formula_weight 385.45
_space_group_crystal_system monoclinic
_space_group_IT_number 14
_space_group_name_Hall '-P 2ybc'
_space_group_name_H-M_alt 'P 1 21/c 1'
_atom_sites_solution_hydrogens geom
_audit_creation_method SHELXL-2016/6
_cell_angle_alpha 90
_cell_angle_beta 99.223(2)
_cell_angle_gamma 90
_cell_formula_units_Z 4
_cell_length_a 9.8585(6)
_cell_length_b 9.5244(6)
_cell_length_c 21.7395(13)
_cell_measurement_reflns_used 7943
_cell_measurement_temperature 296(2)
_cell_measurement_theta_max 26.64
_cell_measurement_theta_min 2.99
_cell_volume 2014.9(2)
_computing_cell_refinement 'Bruker SAINT'
_computing_data_collection 'Bruker APEX2'
_computing_data_reduction 'Bruker SAINT'
_computing_molecular_graphics 'Bruker SHELXTL'
_computing_publication_material 'Bruker SHELXTL'
_computing_structure_refinement 'SHELXL-2016/6 (Sheldrick, 2016)'
_computing_structure_solution 'SHELXT 2014/5 (Sheldrick, 2014)'
_diffrn_ambient_temperature 296(2)
_diffrn_measured_fraction_theta_full 0.997
_diffrn_measured_fraction_theta_max 0.996
_diffrn_measurement_device_type 'Bruker APEX-II CCD'
_diffrn_measurement_method '\f and \w scans'
_diffrn_radiation_type MoK\a
_diffrn_radiation_wavelength 0.71073
_diffrn_reflns_av_R_equivalents 0.0553
_diffrn_reflns_av_unetI/netI 0.0339
_diffrn_reflns_Laue_measured_fraction_full 0.997
_diffrn_reflns_Laue_measured_fraction_max 0.996
_diffrn_reflns_limit_h_max 12
_diffrn_reflns_limit_h_min -12
_diffrn_reflns_limit_k_max 11
_diffrn_reflns_limit_k_min -12
_diffrn_reflns_limit_l_max 27
_diffrn_reflns_limit_l_min -27
_diffrn_reflns_number 28893
_diffrn_reflns_point_group_measured_fraction_full 0.997
_diffrn_reflns_point_group_measured_fraction_max 0.996
_diffrn_reflns_theta_full 25.242
_diffrn_reflns_theta_max 26.782
_diffrn_reflns_theta_min 3.037
_exptl_absorpt_coefficient_mu 0.082
_exptl_absorpt_correction_T_max 0.7454
_exptl_absorpt_correction_T_min 0.6873
_exptl_absorpt_correction_type multi-scan
_exptl_absorpt_process_details sadabs
_exptl_crystal_colour colorless
_exptl_crystal_density_diffrn 1.271
_exptl_crystal_description plate
_exptl_crystal_F_000 816
_exptl_crystal_size_max 0.37
_exptl_crystal_size_mid 0.25
_exptl_crystal_size_min 0.18
_refine_diff_density_max 0.212
_refine_diff_density_min -0.171
_refine_diff_density_rms 0.039
_refine_ls_extinction_method none
_refine_ls_goodness_of_fit_ref 1.032
_refine_ls_hydrogen_treatment constr
_refine_ls_matrix_type full
_refine_ls_number_parameters 265
_refine_ls_number_reflns 4289
_refine_ls_number_restraints 0
_refine_ls_restrained_S_all 1.032
_refine_ls_R_factor_all 0.0776
_refine_ls_R_factor_gt 0.0480
_refine_ls_shift/su_max 0.001
_refine_ls_shift/su_mean 0.000
_refine_ls_structure_factor_coef Fsqd
_refine_ls_weighting_details 'w=1/[\s^2^(Fo^2^)+(0.0478P)^2^+0.6494P] where P=(Fo^2^+2Fc^2^)/3'
_refine_ls_weighting_scheme calc
_refine_ls_wR_factor_gt 0.1030
_refine_ls_wR_factor_ref 0.1168
_reflns_Friedel_coverage 0.000
_reflns_number_gt 3063
_reflns_number_total 4289
_reflns_threshold_expression 'I > 2\s(I)'
_cod_data_source_file jo0c01817_si_002.cif
_cod_data_source_block B_FG_rpt2_0m_a
_cod_original_sg_symbol_H-M 'P 21/c'
_cod_database_code 4038845
_shelx_shelxl_version_number 2016/6
_shelx_space_group_comment
;
The symmetry employed for this shelxl refinement is uniquely defined
by the following loop, which should always be used as a source of
symmetry information in preference to the above space-group names.
They are only intended as comments.
;

loop_
_space_group_symop_operation_xyz
'x, y, z'
'-x, y+1/2, -z+1/2'
'-x, -y, -z'
'x, -y-1/2, z-1/2'

loop_
_atom_site_label
_atom_site_type_symbol
_atom_site_fract_x
_atom_site_fract_y
_atom_site_fract_z
_atom_site_U_iso_or_equiv
_atom_site_adp_type
_atom_site_occupancy
_atom_site_site_symmetry_order
_atom_site_calc_flag
_atom_site_refinement_flags_posn
_atom_site_refinement_flags_adp
_atom_site_refinement_flags_occupancy
_atom_site_disorder_assembly
_atom_site_disorder_group
O1 O 0.23214(14) 0.53453(13) 0.52624(5) 0.0491(3) Uani 1 1 d . . . . .
O2 O 0.00674(16) 0.89381(16) 0.43922(6) 0.0673(4) Uani 1 1 d . . . . .
N1 N 0.26961(14) 0.56813(13) 0.63382(6) 0.0329(3) Uani 1 1 d . . . . .
N2 N 0.24533(13) 0.66254(13) 0.73389(6) 0.0330(3) Uani 1 1 d . . . . .
N3 N 0.17489(15) 0.84099(14) 0.52435(6) 0.0365(3) Uani 1 1 d . . . . .
C1 C 0.22090(16) 0.60122(16) 0.57263(7) 0.0331(4) Uani 1 1 d . . . . .
C2 C 0.13985(16) 0.73958(16) 0.57036(7) 0.0311(3) Uani 1 1 d . . . . .
C3 C 0.15199(15) 0.77905(15) 0.63740(7) 0.0291(3) Uani 1 1 d . . . . .
C4 C 0.22474(15) 0.67069(15) 0.67329(7) 0.0286(3) Uani 1 1 d . . . . .
C5 C 0.19495(15) 0.77317(16) 0.76453(7) 0.0310(3) Uani 1 1 d . . . . .
C6 C 0.12669(16) 0.88912(16) 0.73308(7) 0.0336(4) Uani 1 1 d . . . . .
C7 C 0.10462(16) 0.88887(17) 0.66688(7) 0.0357(4) Uani 1 1 d . . . . .
H7 H 0.058667 0.962559 0.644441 0.043 Uiso 1 1 calc R U . . .
C8 C 0.0810(2) 0.99870(19) 0.76830(9) 0.0484(5) Uani 1 1 d . . . . .
H8 H 0.037292 1.076370 0.748095 0.058 Uiso 1 1 calc R U . . .
C9 C 0.1003(2) 0.9916(2) 0.83181(9) 0.0526(5) Uani 1 1 d . . . . .
H9 H 0.069607 1.064353 0.854578 0.063 Uiso 1 1 calc R U . . .
C10 C 0.1657(2) 0.8762(2) 0.86272(8) 0.0492(5) Uani 1 1 d . . . . .
H10 H 0.178075 0.872284 0.905999 0.059 Uiso 1 1 calc R U . . .
C11 C 0.21185(19) 0.76900(19) 0.83016(7) 0.0435(4) Uani 1 1 d . . . . .
H11 H 0.254922 0.692267 0.851401 0.052 Uiso 1 1 calc R U . . .
C12 C -0.00448(17) 0.72912(19) 0.52924(8) 0.0430(4) Uani 1 1 d . . . . .
H12A H -0.025677 0.637623 0.510557 0.052 Uiso 1 1 calc R U . . .
H12B H -0.079263 0.764285 0.548965 0.052 Uiso 1 1 calc R U . . .
C13 C 0.05109(19) 0.83393(18) 0.48715(7) 0.0426(4) Uani 1 1 d . . . . .
C14 C 0.2846(2) 0.9437(2) 0.52754(10) 0.0539(5) Uani 1 1 d . . . . .
H14A H 0.261403 1.024787 0.550751 0.065 Uiso 1 1 calc R U . . .
H14B H 0.291780 0.974550 0.485665 0.065 Uiso 1 1 calc R U . . .
C15 C 0.42083(18) 0.88761(18) 0.55780(8) 0.0404(4) Uani 1 1 d . . . . .
C16 C 0.4879(2) 0.9488(2) 0.61158(9) 0.0580(5) Uani 1 1 d . . . . .
H16 H 0.446844 1.023239 0.629272 0.070 Uiso 1 1 calc R U . . .
C17 C 0.6145(3) 0.9015(3) 0.63949(10) 0.0682(6) Uani 1 1 d . . . . .
H17 H 0.659031 0.945086 0.675408 0.082 Uiso 1 1 calc R U . . .
C18 C 0.6750(2) 0.7910(3) 0.61472(10) 0.0635(6) Uani 1 1 d . . . . .
H18 H 0.760401 0.758590 0.633888 0.076 Uiso 1 1 calc R U . . .
C19 C 0.6097(2) 0.7278(2) 0.56147(10) 0.0593(5) Uani 1 1 d . . . . .
H19 H 0.650485 0.651874 0.544658 0.071 Uiso 1 1 calc R U . . .
C20 C 0.48365(19) 0.7766(2) 0.53280(9) 0.0487(5) Uani 1 1 d . . . . .
H20 H 0.440547 0.734324 0.496285 0.058 Uiso 1 1 calc R U . . .
C21 C 0.35397(19) 0.44188(17) 0.65808(8) 0.0432(4) Uani 1 1 d . . . . .
C22 C 0.2623(2) 0.3449(2) 0.68914(10) 0.0610(6) Uani 1 1 d . . . . .
H22A H 0.188505 0.311054 0.658495 0.091 Uiso 1 1 calc R U . . .
H22B H 0.225241 0.395651 0.720798 0.091 Uiso 1 1 calc R U . . .
H22C H 0.315419 0.266852 0.707692 0.091 Uiso 1 1 calc R U . . .
C23 C 0.4794(2) 0.4924(2) 0.70270(9) 0.0558(5) Uani 1 1 d . . . . .
H23A H 0.532735 0.554046 0.681031 0.084 Uiso 1 1 calc R U . . .
H23B H 0.534436 0.413190 0.718454 0.084 Uiso 1 1 calc R U . . .
H23C H 0.450236 0.541977 0.736747 0.084 Uiso 1 1 calc R U . . .
C24 C 0.4062(3) 0.3642(2) 0.60475(10) 0.0706(7) Uani 1 1 d . . . . .
H24A H 0.329753 0.324451 0.577381 0.106 Uiso 1 1 calc R U . . .
H24B H 0.467706 0.290526 0.621556 0.106 Uiso 1 1 calc R U . . .
H24C H 0.453944 0.428790 0.581919 0.106 Uiso 1 1 calc R U . . .

loop_
_atom_site_aniso_label
_atom_site_aniso_U_11
_atom_site_aniso_U_22
_atom_site_aniso_U_33
_atom_site_aniso_U_23
_atom_site_aniso_U_13
_atom_site_aniso_U_12
O1 0.0678(9) 0.0454(7) 0.0321(6) -0.0078(5) 0.0021(6) 0.0123(6)
O2 0.0877(11) 0.0770(10) 0.0327(7) 0.0135(7) -0.0042(7) 0.0365(9)
N1 0.0434(8) 0.0277(7) 0.0270(6) 0.0014(5) 0.0032(6) 0.0092(6)
N2 0.0396(8) 0.0322(7) 0.0264(7) 0.0033(5) 0.0029(6) 0.0041(6)
N3 0.0460(8) 0.0354(7) 0.0280(7) 0.0087(6) 0.0059(6) 0.0063(6)
C1 0.0381(9) 0.0313(8) 0.0292(8) -0.0001(7) 0.0025(7) -0.0001(7)
C2 0.0332(8) 0.0318(8) 0.0270(7) 0.0043(6) 0.0008(6) 0.0032(7)
C3 0.0305(8) 0.0297(8) 0.0268(7) 0.0045(6) 0.0038(6) 0.0014(6)
C4 0.0311(8) 0.0251(7) 0.0291(8) 0.0024(6) 0.0035(6) 0.0007(6)
C5 0.0313(8) 0.0327(8) 0.0292(8) -0.0007(6) 0.0056(6) -0.0038(7)
C6 0.0319(8) 0.0340(8) 0.0359(8) -0.0021(7) 0.0082(7) 0.0016(7)
C7 0.0392(9) 0.0309(8) 0.0366(8) 0.0051(7) 0.0045(7) 0.0102(7)
C8 0.0506(11) 0.0436(10) 0.0527(11) -0.0058(8) 0.0131(9) 0.0115(9)
C9 0.0547(12) 0.0569(12) 0.0500(11) -0.0209(10) 0.0197(9) -0.0009(10)
C10 0.0546(11) 0.0630(12) 0.0321(9) -0.0094(9) 0.0135(8) -0.0091(10)
C11 0.0516(11) 0.0475(10) 0.0312(9) 0.0016(8) 0.0063(8) -0.0026(8)
C12 0.0369(10) 0.0494(10) 0.0387(9) -0.0017(8) -0.0060(7) 0.0041(8)
C13 0.0548(11) 0.0452(10) 0.0256(8) -0.0006(7) 0.0000(8) 0.0210(8)
C14 0.0548(12) 0.0405(10) 0.0694(13) 0.0173(9) 0.0189(10) 0.0039(9)
C15 0.0460(10) 0.0363(9) 0.0426(9) 0.0059(7) 0.0179(8) -0.0019(8)
C16 0.0799(16) 0.0448(11) 0.0525(12) -0.0081(9) 0.0200(11) 0.0026(10)
C17 0.0807(17) 0.0740(15) 0.0459(12) -0.0049(11) -0.0019(11) -0.0070(13)
C18 0.0514(13) 0.0759(15) 0.0614(13) 0.0111(12) 0.0036(10) 0.0026(11)
C19 0.0492(12) 0.0599(13) 0.0733(14) -0.0075(11) 0.0235(11) 0.0080(10)
C20 0.0455(11) 0.0561(11) 0.0468(10) -0.0126(9) 0.0143(8) -0.0022(9)
C21 0.0550(11) 0.0337(9) 0.0392(9) 0.0037(7) 0.0019(8) 0.0192(8)
C22 0.0775(15) 0.0348(10) 0.0676(13) 0.0146(9) 0.0020(11) 0.0072(10)
C23 0.0464(11) 0.0667(13) 0.0522(12) 0.0053(10) 0.0019(9) 0.0215(10)
C24 0.0962(18) 0.0574(13) 0.0573(13) -0.0047(10) 0.0096(12) 0.0446(13)

loop_
_atom_type_symbol
_atom_type_description
_atom_type_scat_dispersion_real
_atom_type_scat_dispersion_imag
_atom_type_scat_source
C C 0.0033 0.0016 'International Tables Vol C Tables 4.2.6.8 and 6.1.1.4'
H H 0.0000 0.0000 'International Tables Vol C Tables 4.2.6.8 and 6.1.1.4'
N N 0.0061 0.0033 'International Tables Vol C Tables 4.2.6.8 and 6.1.1.4'
O O 0.0106 0.0060 'International Tables Vol C Tables 4.2.6.8 and 6.1.1.4'

loop_
_geom_angle_atom_site_label_1
_geom_angle_atom_site_label_2
_geom_angle_atom_site_label_3
_geom_angle
_geom_angle_site_symmetry_1
_geom_angle_site_symmetry_3
_geom_angle_publ_flag
C1 N1 C4 109.45(12) . . ?
C1 N1 C21 127.43(13) . . ?
C4 N1 C21 123.09(12) . . ?
C4 N2 C5 115.63(13) . . ?
C13 N3 C14 130.97(15) . . ?
C13 N3 C2 94.94(13) . . ?
C14 N3 C2 131.64(14) . . ?
O1 C1 N1 128.31(15) . . ?
O1 C1 C2 122.60(14) . . ?
N1 C1 C2 109.04(12) . . ?
N3 C2 C3 120.54(13) . . ?
N3 C2 C1 114.03(12) . . ?
C3 C2 C1 102.99(12) . . ?
N3 C2 C12 86.81(11) . . ?
C3 C2 C12 119.99(13) . . ?
C1 C2 C12 112.69(13) . . ?
C7 C3 C4 119.10(14) . . ?
C7 C3 C2 132.87(14) . . ?
C4 C3 C2 107.98(13) . . ?
N2 C4 N1 123.93(13) . . ?
N2 C4 C3 125.67(14) . . ?
N1 C4 C3 110.37(12) . . ?
N2 C5 C11 118.25(14) . . ?
N2 C5 C6 122.94(13) . . ?
C11 C5 C6 118.81(15) . . ?
C8 C6 C5 119.02(15) . . ?
C8 C6 C7 122.73(15) . . ?
C5 C6 C7 118.24(14) . . ?
C3 C7 C6 118.31(14) . . ?
C3 C7 H7 120.8 . . ?
C6 C7 H7 120.8 . . ?
C9 C8 C6 120.49(17) . . ?
C9 C8 H8 119.8 . . ?
C6 C8 H8 119.8 . . ?
C8 C9 C10 120.43(17) . . ?
C8 C9 H9 119.8 . . ?
C10 C9 H9 119.8 . . ?
C11 C10 C9 120.59(16) . . ?
C11 C10 H10 119.7 . . ?
C9 C10 H10 119.7 . . ?
C10 C11 C5 120.65(17) . . ?
C10 C11 H11 119.7 . . ?
C5 C11 H11 119.7 . . ?
C13 C12 C2 85.35(12) . . ?
C13 C12 H12A 114.4 . . ?
C2 C12 H12A 114.4 . . ?
C13 C12 H12B 114.4 . . ?
C2 C12 H12B 114.4 . . ?
H12A C12 H12B 111.6 . . ?
O2 C13 N3 131.29(19) . . ?
O2 C13 C12 135.81(19) . . ?
N3 C13 C12 92.89(12) . . ?
N3 C14 C15 112.96(14) . . ?
N3 C14 H14A 109.0 . . ?
C15 C14 H14A 109.0 . . ?
N3 C14 H14B 109.0 . . ?
C15 C14 H14B 109.0 . . ?
H14A C14 H14B 107.8 . . ?
C16 C15 C20 118.27(18) . . ?
C16 C15 C14 119.83(17) . . ?
C20 C15 C14 121.89(17) . . ?
C17 C16 C15 121.03(19) . . ?
C17 C16 H16 119.5 . . ?
C15 C16 H16 119.5 . . ?
C18 C17 C16 120.2(2) . . ?
C18 C17 H17 119.9 . . ?
C16 C17 H17 119.9 . . ?
C17 C18 C19 119.8(2) . . ?
C17 C18 H18 120.1 . . ?
C19 C18 H18 120.1 . . ?
C18 C19 C20 120.07(19) . . ?
C18 C19 H19 120.0 . . ?
C20 C19 H19 120.0 . . ?
C19 C20 C15 120.62(18) . . ?
C19 C20 H20 119.7 . . ?
C15 C20 H20 119.7 . . ?
N1 C21 C23 108.46(14) . . ?
N1 C21 C22 107.78(15) . . ?
C23 C21 C22 112.85(15) . . ?
N1 C21 C24 110.73(14) . . ?
C23 C21 C24 107.31(16) . . ?
C22 C21 C24 109.72(17) . . ?
C21 C22 H22A 109.5 . . ?
C21 C22 H22B 109.5 . . ?
H22A C22 H22B 109.5 . . ?
C21 C22 H22C 109.5 . . ?
H22A C22 H22C 109.5 . . ?
H22B C22 H22C 109.5 . . ?
C21 C23 H23A 109.5 . . ?
C21 C23 H23B 109.5 . . ?
H23A C23 H23B 109.5 . . ?
C21 C23 H23C 109.5 . . ?
H23A C23 H23C 109.5 . . ?
H23B C23 H23C 109.5 . . ?
C21 C24 H24A 109.5 . . ?
C21 C24 H24B 109.5 . . ?
H24A C24 H24B 109.5 . . ?
C21 C24 H24C 109.5 . . ?
H24A C24 H24C 109.5 . . ?
H24B C24 H24C 109.5 . . ?

loop_
_geom_bond_atom_site_label_1
_geom_bond_atom_site_label_2
_geom_bond_distance
_geom_bond_site_symmetry_2
_geom_bond_publ_flag
O1 C1 1.2118(18) . ?
O2 C13 1.207(2) . ?
N1 C1 1.3765(19) . ?
N1 C4 1.4170(19) . ?
N1 C21 1.5083(19) . ?
N2 C4 1.3026(19) . ?
N2 C5 1.3809(19) . ?
N3 C13 1.353(2) . ?
N3 C14 1.452(2) . ?
N3 C2 1.4707(19) . ?
C1 C2 1.538(2) . ?
C2 C3 1.491(2) . ?
C2 C12 1.557(2) . ?
C3 C7 1.349(2) . ?
C3 C4 1.417(2) . ?
C5 C11 1.410(2) . ?
C5 C6 1.411(2) . ?
C6 C8 1.410(2) . ?
C6 C7 1.421(2) . ?
C7 H7 0.9300 . ?
C8 C9 1.365(3) . ?
C8 H8 0.9300 . ?
C9 C10 1.392(3) . ?
C9 H9 0.9300 . ?
C10 C11 1.361(3) . ?
C10 H10 0.9300 . ?
C11 H11 0.9300 . ?
C12 C13 1.515(3) . ?
C12 H12A 0.9700 . ?
C12 H12B 0.9700 . ?
C14 C15 1.496(3) . ?
C14 H14A 0.9700 . ?
C14 H14B 0.9700 . ?
C15 C16 1.377(3) . ?
C15 C20 1.380(2) . ?
C16 C17 1.373(3) . ?
C16 H16 0.9300 . ?
C17 C18 1.363(3) . ?
C17 H17 0.9300 . ?
C18 C19 1.370(3) . ?
C18 H18 0.9300 . ?
C19 C20 1.379(3) . ?
C19 H19 0.9300 . ?
C20 H20 0.9300 . ?
C21 C23 1.523(3) . ?
C21 C22 1.524(3) . ?
C21 C24 1.533(3) . ?
C22 H22A 0.9600 . ?
C22 H22B 0.9600 . ?
C22 H22C 0.9600 . ?
C23 H23A 0.9600 . ?
C23 H23B 0.9600 . ?
C23 H23C 0.9600 . ?
C24 H24A 0.9600 . ?
C24 H24B 0.9600 . ?
C24 H24C 0.9600 . ?
